data_4341947
loop_
_publ_author_name
'Henze, Alexander'
'Hlukhyy, Viktor'
'F\"assler, Thomas F'

_publ_section_title
;
 Fully and Partially Li-Stuffed Diamond Polytypes with Ag-Ge Structures:
 Li2AgGe and Li2.53AgGe2.
;
_journal_issue 3
_journal_name_full 'Inorganic chemistry'
_journal_page_first 1152
_journal_page_last 1158
_journal_paper_doi 10.1021/ic5025263
_journal_volume 54
_journal_year 2015
_chemical_formula_sum 'Ag2 Ge2 Li4'
_chemical_formula_weight 388.68
_chemical_name_systematic
; 
 ? 
;
_space_group_IT_number 166
_symmetry_cell_setting trigonal
_symmetry_space_group_name_Hall '-R 3 2"'
_symmetry_space_group_name_H-M 'R -3 m :H'
_atom_sites_solution_primary direct
_atom_sites_solution_secondary difmap
_audit_creation_method SHELXL-97
_cell_angle_alpha 90.00
_cell_angle_beta 90.00
_cell_angle_gamma 120.00
_cell_formula_units_Z 6
_cell_length_a 4.44170(10)
_cell_length_b 4.44170(10)
_cell_length_c 42.7104(17)
_cell_measurement_reflns_used 7012
_cell_measurement_temperature 150(2)
_cell_measurement_theta_max 39.0704
_cell_measurement_theta_min 2.8608
_cell_volume 729.73(4)
_computing_structure_refinement 'SHELXL-97 (Sheldrick, 1997)'
_computing_structure_solution 'SHELXS-97 (Sheldrick, 1990)'
_diffrn_ambient_temperature 150(2)
_diffrn_measured_fraction_theta_full 0.992
_diffrn_measured_fraction_theta_max 0.992
_diffrn_measurement_device_type
;
'Oxford Diffraction Xcalibur3 diffractometer, CCD detector'  
;
_diffrn_measurement_method '\w and \p scans'
_diffrn_radiation_monochromator graphite
_diffrn_radiation_source 'fine-focus sealed tube'
_diffrn_radiation_type MoK\a
_diffrn_radiation_wavelength 0.71073
_diffrn_reflns_av_R_equivalents 0.0428
_diffrn_reflns_av_sigmaI/netI 0.0133
_diffrn_reflns_limit_h_max 7
_diffrn_reflns_limit_h_min -7
_diffrn_reflns_limit_k_max 6
_diffrn_reflns_limit_k_min -6
_diffrn_reflns_limit_l_max 75
_diffrn_reflns_limit_l_min -74
_diffrn_reflns_number 11488
_diffrn_reflns_theta_full 39.17
_diffrn_reflns_theta_max 39.17
_diffrn_reflns_theta_min 2.86
_exptl_absorpt_coefficient_mu 19.971
_exptl_absorpt_correction_T_max 1.00000
_exptl_absorpt_correction_T_min 0.54119
_exptl_absorpt_correction_type multi-scan
_exptl_absorpt_process_details
;
CrysAlis RED, Oxford Diffraction Ltd.,
Version 1.171.33.34d (release 27-02-2009 CrysAlis171 .NET)
(compiled Feb 27 2009,15:38:38)
Empirical absorption correction using spherical harmonics,
 implemented in SCALE3 ABSPACK scaling algorithm.
;
_exptl_crystal_colour 'metallic silver'
_exptl_crystal_density_diffrn 5.307
_exptl_crystal_density_method 'not measured'
_exptl_crystal_description irregular
_exptl_crystal_F_000 1020
_exptl_crystal_size_max 0.16
_exptl_crystal_size_mid 0.11
_exptl_crystal_size_min 0.05
_refine_diff_density_max 2.282
_refine_diff_density_min -1.411
_refine_diff_density_rms 0.248
_refine_ls_extinction_coef 0.00094(6)
_refine_ls_extinction_expression Fc^*^=kFc[1+0.001xFc^2^\l^3^/sin(2\q)]^-1/4^
_refine_ls_extinction_method SHELXL
_refine_ls_goodness_of_fit_ref 1.225
_refine_ls_matrix_type full
_refine_ls_number_parameters 26
_refine_ls_number_reflns 613
_refine_ls_number_restraints 0
_refine_ls_restrained_S_all 1.225
_refine_ls_R_factor_all 0.0250
_refine_ls_R_factor_gt 0.0210
_refine_ls_shift/su_max 0.002
_refine_ls_shift/su_mean 0.000
_refine_ls_structure_factor_coef Fsqd
_refine_ls_weighting_details 'calc w=1/[\s^2^(Fo^2^)+(0.0126P)^2^+6.1333P] where P=(Fo^2^+2Fc^2^)/3'
_refine_ls_weighting_scheme calc
_refine_ls_wR_factor_gt 0.0451
_refine_ls_wR_factor_ref 0.0458
_reflns_number_gt 507
_reflns_number_total 613
_reflns_threshold_expression >2sigma(I)
_cod_data_source_file ic5025263_si_002.cif
_cod_data_source_block Li2AgGe
_cod_depositor_comments 'Adding full bibliography for 4341947--4341948.cif.'
_cod_original_sg_symbol_H-M R-3m
_cod_database_code 4341947

loop_
_symmetry_equiv_pos_as_xyz
'x, y, z'
'-y, x-y, z'
'-x+y, -x, z'
'y, x, -z'
'x-y, -y, -z'
'-x, -x+y, -z'
'x+2/3, y+1/3, z+1/3'
'-y+2/3, x-y+1/3, z+1/3'
'-x+y+2/3, -x+1/3, z+1/3'
'y+2/3, x+1/3, -z+1/3'
'x-y+2/3, -y+1/3, -z+1/3'
'-x+2/3, -x+y+1/3, -z+1/3'
'x+1/3, y+2/3, z+2/3'
'-y+1/3, x-y+2/3, z+2/3'
'-x+y+1/3, -x+2/3, z+2/3'
'y+1/3, x+2/3, -z+2/3'
'x-y+1/3, -y+2/3, -z+2/3'
'-x+1/3, -x+y+2/3, -z+2/3'
'-x, -y, -z'
'y, -x+y, -z'
'x-y, x, -z'
'-y, -x, z'
'-x+y, y, z'
'x, x-y, z'
'-x+2/3, -y+1/3, -z+1/3'
'y+2/3, -x+y+1/3, -z+1/3'
'x-y+2/3, x+1/3, -z+1/3'
'-y+2/3, -x+1/3, z+1/3'
'-x+y+2/3, y+1/3, z+1/3'
'x+2/3, x-y+1/3, z+1/3'
'-x+1/3, -y+2/3, -z+2/3'
'y+1/3, -x+y+2/3, -z+2/3'
'x-y+1/3, x+2/3, -z+2/3'
'-y+1/3, -x+2/3, z+2/3'
'-x+y+1/3, y+2/3, z+2/3'
'x+1/3, x-y+2/3, z+2/3'

loop_
_atom_site_label
_atom_site_type_symbol
_atom_site_fract_x
_atom_site_fract_y
_atom_site_fract_z
_atom_site_U_iso_or_equiv
_atom_site_adp_type
_atom_site_occupancy
_atom_site_symmetry_multiplicity
_atom_site_calc_flag
_atom_site_refinement_flags
Ge1 Ge 0.6667 0.3333 0.616482(9) 0.00581(10) Uani 1 6 d S
Ge2 Ge 0.0000 0.0000 0.529574(10) 0.00489(10) Uani 1 6 d S
Ag1 Ag 0.3333 0.6667 0.631954(7) 0.00867(9) Uani 1 6 d S
Ag2 Ag 0.6667 0.3333 0.552940(7) 0.00775(9) Uani 1 6 d S
Li1 Li 0.0000 0.0000 0.59294(19) 0.0110(16) Uani 1 6 d S
Li2 Li 0.3333 0.6667 0.5705(2) 0.0153(19) Uani 1 6 d S
Li3 Li 0.6667 0.3333 0.4919(2) 0.016(2) Uani 1 6 d S
Li4 Li 0.6667 0.3333 0.67840(19) 0.015(2) Uani 1 6 d S

loop_
_atom_site_aniso_label
_atom_site_aniso_U_11
_atom_site_aniso_U_22
_atom_site_aniso_U_33
_atom_site_aniso_U_23
_atom_site_aniso_U_13
_atom_site_aniso_U_12
Ge1 0.00530(15) 0.00530(15) 0.00683(16) 0.000 0.000 0.00265(7)
Ge2 0.00458(14) 0.00458(14) 0.00553(15) 0.000 0.000 0.00229(7)
Ag1 0.00718(12) 0.00718(12) 0.01165(13) 0.000 0.000 0.00359(6)
Ag2 0.00755(11) 0.00755(11) 0.00817(12) 0.000 0.000 0.00377(6)
Li1 0.010(3) 0.010(3) 0.012(3) 0.000 0.000 0.0052(13)
Li2 0.018(3) 0.018(3) 0.010(3) 0.000 0.000 0.0089(16)
Li3 0.014(3) 0.014(3) 0.021(4) 0.000 0.000 0.0070(16)
Li4 0.017(3) 0.017(3) 0.010(3) 0.000 0.000 0.0087(17)

loop_
_atom_type_symbol
_atom_type_description
_atom_type_scat_dispersion_real
_atom_type_scat_dispersion_imag
_atom_type_scat_source
Li Li -0.0003 0.0001 'International Tables Vol C Tables 4.2.6.8 and 6.1.1.4'
Ag Ag -0.8971 1.1015 'International Tables Vol C Tables 4.2.6.8 and 6.1.1.4'
Ge Ge 0.1547 1.8001 'International Tables Vol C Tables 4.2.6.8 and 6.1.1.4'

loop_
_geom_angle_atom_site_label_1
_geom_angle_atom_site_label_2
_geom_angle_atom_site_label_3
_geom_angle
_geom_angle_site_symmetry_1
_geom_angle_site_symmetry_3
Li4 Ge1 Ag1 75.550(11) . .
Li4 Ge1 Ag1 75.548(11) . 1_655
Ag1 Ge1 Ag1 113.991(9) . 1_655
Li4 Ge1 Ag1 75.548(11) . 1_545
Ag1 Ge1 Ag1 113.991(9) . 1_545
Ag1 Ge1 Ag1 113.989(9) 1_655 1_545
Li4 Ge1 Ag2 180.000(1) . .
Ag1 Ge1 Ag2 104.450(11) . .
Ag1 Ge1 Ag2 104.452(11) 1_655 .
Ag1 Ge1 Ag2 104.452(11) 1_545 .
Li4 Ge1 Li1 111.41(16) . .
Ag1 Ge1 Li1 68.92(7) . .
Ag1 Ge1 Li1 173.04(16) 1_655 .
Ag1 Ge1 Li1 68.92(7) 1_545 .
Ag2 Ge1 Li1 68.59(16) . .
Li4 Ge1 Li1 111.41(16) . 1_655
Ag1 Ge1 Li1 173.04(16) . 1_655
Ag1 Ge1 Li1 68.92(7) 1_655 1_655
Ag1 Ge1 Li1 68.92(7) 1_545 1_655
Ag2 Ge1 Li1 68.59(16) . 1_655
Li1 Ge1 Li1 107.47(17) . 1_655
Li4 Ge1 Li1 111.41(16) . 1_665
Ag1 Ge1 Li1 68.92(7) . 1_665
Ag1 Ge1 Li1 68.92(7) 1_655 1_665
Ag1 Ge1 Li1 173.04(16) 1_545 1_665
Ag2 Ge1 Li1 68.59(16) . 1_665
Li1 Ge1 Li1 107.47(17) . 1_665
Li1 Ge1 Li1 107.47(17) 1_655 1_665
Li4 Ge1 Li4 57.36(13) . 25_666
Ag1 Ge1 Li4 57.159(9) . 25_666
Ag1 Ge1 Li4 57.158(9) 1_655 25_666
Ag1 Ge1 Li4 132.91(13) 1_545 25_666
Ag2 Ge1 Li4 122.64(13) . 25_666
Li1 Ge1 Li4 126.08(7) . 25_666
Li1 Ge1 Li4 126.08(7) 1_655 25_666
Li1 Ge1 Li4 54.0(2) 1_665 25_666
Li4 Ge1 Li4 57.36(13) . 25_656
Ag1 Ge1 Li4 132.91(13) . 25_656
Ag1 Ge1 Li4 57.158(9) 1_655 25_656
Ag1 Ge1 Li4 57.158(9) 1_545 25_656
Ag2 Ge1 Li4 122.64(13) . 25_656
Li1 Ge1 Li4 126.08(7) . 25_656
Li1 Ge1 Li4 54.0(2) 1_655 25_656
Li1 Ge1 Li4 126.08(7) 1_665 25_656
Li4 Ge1 Li4 93.65(18) 25_666 25_656
Li4 Ge1 Li4 57.36(13) . 25_556
Ag1 Ge1 Li4 57.159(9) . 25_556
Ag1 Ge1 Li4 132.91(13) 1_655 25_556
Ag1 Ge1 Li4 57.158(9) 1_545 25_556
Ag2 Ge1 Li4 122.64(13) . 25_556
Li1 Ge1 Li4 54.0(2) . 25_556
Li1 Ge1 Li4 126.08(7) 1_655 25_556
Li1 Ge1 Li4 126.08(7) 1_665 25_556
Li4 Ge1 Li4 93.65(18) 25_666 25_556
Li4 Ge1 Li4 93.65(18) 25_656 25_556
Li4 Ge1 Li2 127.47(12) . 1_545
Ag1 Ge1 Li2 122.418(16) . 1_545
Ag1 Ge1 Li2 122.418(16) 1_655 1_545
Ag1 Ge1 Li2 51.92(12) 1_545 1_545
Ag2 Ge1 Li2 52.53(12) . 1_545
Li1 Ge1 Li2 53.74(8) . 1_545
Li1 Ge1 Li2 53.73(8) 1_655 1_545
Li1 Ge1 Li2 121.1(2) 1_665 1_545
Li4 Ge1 Li2 175.17(18) 25_666 1_545
Li4 Ge1 Li2 89.65(12) 25_656 1_545
Li4 Ge1 Li2 89.65(12) 25_556 1_545
Ge2 Ge2 Li1 180.000(1) 19_556 .
Ge2 Ge2 Li3 70.3(2) 19_556 19_556
Li1 Ge2 Li3 109.7(2) . 19_556
Ge2 Ge2 Li3 70.3(2) 19_556 19_666
Li1 Ge2 Li3 109.7(2) . 19_666
Li3 Ge2 Li3 109.3(2) 19_556 19_666
Ge2 Ge2 Li3 70.3(2) 19_556 19_656
Li1 Ge2 Li3 109.7(2) . 19_656
Li3 Ge2 Li3 109.3(2) 19_556 19_656
Li3 Ge2 Li3 109.3(2) 19_666 19_656
Ge2 Ge2 Ag2 111.263(10) 19_556 1_445
Li1 Ge2 Ag2 68.737(10) . 1_445
Li3 Ge2 Ag2 71.53(10) 19_556 1_445
Li3 Ge2 Ag2 178.4(2) 19_666 1_445
Li3 Ge2 Ag2 71.53(10) 19_656 1_445
Ge2 Ge2 Ag2 111.263(10) 19_556 1_455
Li1 Ge2 Ag2 68.737(10) . 1_455
Li3 Ge2 Ag2 71.53(10) 19_556 1_455
Li3 Ge2 Ag2 71.53(10) 19_666 1_455
Li3 Ge2 Ag2 178.4(2) 19_656 1_455
Ag2 Ge2 Ag2 107.621(11) 1_445 1_455
Ge2 Ge2 Ag2 111.264(10) 19_556 .
Li1 Ge2 Ag2 68.736(10) . .
Li3 Ge2 Ag2 178.40(19) 19_556 .
Li3 Ge2 Ag2 71.53(10) 19_666 .
Li3 Ge2 Ag2 71.53(10) 19_656 .
Ag2 Ge2 Ag2 107.621(10) 1_445 .
Ag2 Ge2 Ag2 107.621(10) 1_455 .
Ge2 Ge2 Li3 57.87(16) 19_556 1_445
Li1 Ge2 Li3 122.13(16) . 1_445
Li3 Ge2 Li3 54.71(8) 19_556 1_445
Li3 Ge2 Li3 128.21(4) 19_666 1_445
Li3 Ge2 Li3 54.71(8) 19_656 1_445
Ag2 Ge2 Li3 53.39(16) 1_445 1_445
Ag2 Ge2 Li3 125.977(13) 1_455 1_445
Ag2 Ge2 Li3 125.978(12) . 1_445
Ge2 Ge2 Li3 57.87(16) 19_556 .
Li1 Ge2 Li3 122.13(16) . .
Li3 Ge2 Li3 128.21(4) 19_556 .
Li3 Ge2 Li3 54.71(8) 19_666 .
Li3 Ge2 Li3 54.71(8) 19_656 .
Ag2 Ge2 Li3 125.978(12) 1_445 .
Ag2 Ge2 Li3 125.977(13) 1_455 .
Ag2 Ge2 Li3 53.39(16) . .
Li3 Ge2 Li3 94.3(2) 1_445 .
Ge2 Ge2 Li3 57.88(16) 19_556 1_455
Li1 Ge2 Li3 122.12(16) . 1_455
Li3 Ge2 Li3 54.71(8) 19_556 1_455
Li3 Ge2 Li3 54.71(8) 19_666 1_455
Li3 Ge2 Li3 128.21(4) 19_656 1_455
Ag2 Ge2 Li3 125.977(13) 1_445 1_455
Ag2 Ge2 Li3 53.39(16) 1_455 1_455
Ag2 Ge2 Li3 125.978(13) . 1_455
Li3 Ge2 Li3 94.3(2) 1_445 1_455
Li3 Ge2 Li3 94.3(2) . 1_455
Ge2 Ge2 Li2 124.25(13) 19_556 .
Li1 Ge2 Li2 55.75(13) . .
Li3 Ge2 Li2 125.35(9) 19_556 .
Li3 Ge2 Li2 53.9(2) 19_666 .
Li3 Ge2 Li2 125.35(9) 19_656 .
Ag2 Ge2 Li2 124.48(13) 1_445 .
Ag2 Ge2 Li2 53.895(8) 1_455 .
Ag2 Ge2 Li2 53.895(8) . .
Li3 Ge2 Li2 177.9(2) 1_445 .
Li3 Ge2 Li2 87.09(14) . .
Li3 Ge2 Li2 87.09(14) 1_455 .
Li2 Ag1 Ge1 75.552(11) . 1_455
Li2 Ag1 Ge1 75.552(11) . 1_565
Ge1 Ag1 Ge1 113.992(9) 1_455 1_565
Li2 Ag1 Ge1 75.550(11) . .
Ge1 Ag1 Ge1 113.992(9) 1_455 .
Ge1 Ag1 Ge1 113.992(9) 1_565 .
Li2 Ag1 Li4 110.95(16) . 25_566
Ge1 Ag1 Li4 68.71(7) 1_455 25_566
Ge1 Ag1 Li4 68.71(7) 1_565 25_566
Ge1 Ag1 Li4 173.51(16) . 25_566
Li2 Ag1 Li4 110.95(16) . 25_666
Ge1 Ag1 Li4 173.50(16) 1_455 25_666
Ge1 Ag1 Li4 68.72(7) 1_565 25_666
Ge1 Ag1 Li4 68.72(7) . 25_666
Li4 Ag1 Li4 107.96(17) 25_566 25_666
Li2 Ag1 Li4 110.95(16) . 25_556
Ge1 Ag1 Li4 68.72(7) 1_455 25_556
Ge1 Ag1 Li4 173.50(16) 1_565 25_556
Ge1 Ag1 Li4 68.72(7) . 25_556
Li4 Ag1 Li4 107.96(17) 25_566 25_556
Li4 Ag1 Li4 107.96(16) 25_666 25_556
Li2 Ag1 Ag1 180.0 . 25_566
Ge1 Ag1 Ag1 104.448(11) 1_455 25_566
Ge1 Ag1 Ag1 104.448(11) 1_565 25_566
Ge1 Ag1 Ag1 104.451(11) . 25_566
Li4 Ag1 Ag1 69.05(16) 25_566 25_566
Li4 Ag1 Ag1 69.06(16) 25_666 25_566
Li4 Ag1 Ag1 69.06(16) 25_556 25_566
Li2 Ag1 Li1 56.99(13) . .
Ge1 Ag1 Li1 57.184(10) 1_455 .
Ge1 Ag1 Li1 132.54(13) 1_565 .
Ge1 Ag1 Li1 57.182(10) . .
Li4 Ag1 Li1 125.90(7) 25_566 .
Li4 Ag1 Li1 125.90(7) 25_666 .
Li4 Ag1 Li1 54.0(2) 25_556 .
Ag1 Ag1 Li1 123.01(13) 25_566 .
Li2 Ag1 Li1 56.99(13) . 1_565
Ge1 Ag1 Li1 57.183(10) 1_455 1_565
Ge1 Ag1 Li1 57.183(10) 1_565 1_565
Ge1 Ag1 Li1 132.54(13) . 1_565
Li4 Ag1 Li1 54.0(2) 25_566 1_565
Li4 Ag1 Li1 125.90(7) 25_666 1_565
Li4 Ag1 Li1 125.90(7) 25_556 1_565
Ag1 Ag1 Li1 123.01(13) 25_566 1_565
Li1 Ag1 Li1 93.14(18) . 1_565
Li2 Ag1 Li1 56.99(13) . 1_665
Ge1 Ag1 Li1 132.54(13) 1_455 1_665
Ge1 Ag1 Li1 57.184(10) 1_565 1_665
Ge1 Ag1 Li1 57.183(10) . 1_665
Li4 Ag1 Li1 125.90(7) 25_566 1_665
Li4 Ag1 Li1 54.0(2) 25_666 1_665
Li4 Ag1 Li1 125.90(7) 25_556 1_665
Ag1 Ag1 Li1 123.02(13) 25_566 1_665
Li1 Ag1 Li1 93.14(18) . 1_665
Li1 Ag1 Li1 93.14(18) 1_565 1_665
Li2 Ag1 Li4 127.72(11) . .
Ge1 Ag1 Li4 122.387(16) 1_455 .
Ge1 Ag1 Li4 122.387(17) 1_565 .
Ge1 Ag1 Li4 52.18(11) . .
Li4 Ag1 Li4 121.33(4) 25_566 .
Li4 Ag1 Li4 53.98(8) 25_666 .
Li4 Ag1 Li4 53.98(8) 25_556 .
Ag1 Ag1 Li4 52.28(11) 25_566 .
Li1 Ag1 Li4 90.10(12) . .
Li1 Ag1 Li4 175.29(18) 1_565 .
Li1 Ag1 Li4 90.10(12) 1_665 .
Li3 Ag2 Li2 106.27(18) . .
Li3 Ag2 Li2 106.27(18) . 1_655
Li2 Ag2 Li2 112.48(16) . 1_655
Li3 Ag2 Li2 106.27(18) . 1_545
Li2 Ag2 Li2 112.48(16) . 1_545
Li2 Ag2 Li2 112.47(15) 1_655 1_545
Li3 Ag2 Ge1 180.000(1) . .
Li2 Ag2 Ge1 73.73(18) . .
Li2 Ag2 Ge1 73.73(18) 1_655 .
Li2 Ag2 Ge1 73.73(18) 1_545 .
Li3 Ag2 Ge2 68.739(10) . 1_655
Li2 Ag2 Ge2 175.01(18) . 1_655
Li2 Ag2 Ge2 69.77(9) 1_655 1_655
Li2 Ag2 Ge2 69.77(9) 1_545 1_655
Ge1 Ag2 Ge2 111.261(10) . 1_655
Li3 Ag2 Ge2 68.739(10) . 1_665
Li2 Ag2 Ge2 69.77(9) . 1_665
Li2 Ag2 Ge2 69.77(9) 1_655 1_665
Li2 Ag2 Ge2 175.01(18) 1_545 1_665
Ge1 Ag2 Ge2 111.261(10) . 1_665
Ge2 Ag2 Ge2 107.623(10) 1_655 1_665
Li3 Ag2 Ge2 68.736(10) . .
Li2 Ag2 Ge2 69.77(9) . .
Li2 Ag2 Ge2 175.01(18) 1_655 .
Li2 Ag2 Ge2 69.78(9) 1_545 .
Ge1 Ag2 Ge2 111.264(10) . .
Ge2 Ag2 Ge2 107.622(10) 1_655 .
Ge2 Ag2 Ge2 107.622(10) 1_665 .
Li3 Ag2 Li1 123.67(13) . 1_665
Li2 Ag2 Li1 56.31(9) . 1_665
Li2 Ag2 Li1 56.31(9) 1_655 1_665
Li2 Ag2 Li1 130.1(2) 1_545 1_665
Ge1 Ag2 Li1 56.33(13) . 1_665
Ge2 Ag2 Li1 126.075(9) 1_655 1_665
Ge2 Ag2 Li1 54.93(13) 1_665 1_665
Ge2 Ag2 Li1 126.076(8) . 1_665
Li3 Ag2 Li1 123.67(13) . 1_655
Li2 Ag2 Li1 130.1(2) . 1_655
Li2 Ag2 Li1 56.30(9) 1_655 1_655
Li2 Ag2 Li1 56.30(9) 1_545 1_655
Ge1 Ag2 Li1 56.33(13) . 1_655
Ge2 Ag2 Li1 54.93(13) 1_655 1_655
Ge2 Ag2 Li1 126.075(9) 1_665 1_655
Ge2 Ag2 Li1 126.076(8) . 1_655
Li1 Ag2 Li1 92.23(18) 1_665 1_655
Li3 Ag2 Li1 123.67(13) . .
Li2 Ag2 Li1 56.31(9) . .
Li2 Ag2 Li1 130.1(2) 1_655 .
Li2 Ag2 Li1 56.31(9) 1_545 .
Ge1 Ag2 Li1 56.33(13) . .
Ge2 Ag2 Li1 126.075(8) 1_655 .
Ge2 Ag2 Li1 126.075(8) 1_665 .
Ge2 Ag2 Li1 54.94(13) . .
Li1 Ag2 Li1 92.23(18) 1_665 .
Li1 Ag2 Li1 92.23(18) 1_655 .
Li3 Ag2 Li3 53.26(14) . 19_666
Li2 Ag2 Li3 53.0(2) . 19_666
Li2 Ag2 Li3 123.52(10) 1_655 19_666
Li2 Ag2 Li3 123.52(10) 1_545 19_666
Ge1 Ag2 Li3 126.74(14) . 19_666
Ge2 Ag2 Li3 122.00(14) 1_655 19_666
Ge2 Ag2 Li3 53.820(6) 1_665 19_666
Ge2 Ag2 Li3 53.819(6) . 19_666
Li1 Ag2 Li3 89.90(13) 1_665 19_666
Li1 Ag2 Li3 176.9(2) 1_655 19_666
Li1 Ag2 Li3 89.90(13) . 19_666
Li4 Li1 Ge2 180.000(1) 25_556 .
Li4 Li1 Li2 110.5(2) 25_556 1_445
Ge2 Li1 Li2 69.5(2) . 1_445
Li4 Li1 Li2 110.5(2) 25_556 1_545
Ge2 Li1 Li2 69.5(2) . 1_545
Li2 Li1 Li2 108.4(2) 1_445 1_545
Li4 Li1 Li2 110.5(2) 25_556 .
Ge2 Li1 Li2 69.5(2) . .
Li2 Li1 Li2 108.4(2) 1_445 .
Li2 Li1 Li2 108.4(2) 1_545 .
Li4 Li1 Ge1 68.59(16) 25_556 .
Ge2 Li1 Ge1 111.41(16) . .
Li2 Li1 Ge1 179.1(4) 1_445 .
Li2 Li1 Ge1 72.06(9) 1_545 .
Li2 Li1 Ge1 72.06(9) . .
Li4 Li1 Ge1 68.59(16) 25_556 1_445
Ge2 Li1 Ge1 111.41(16) . 1_445
Li2 Li1 Ge1 72.06(9) 1_445 1_445
Li2 Li1 Ge1 72.06(9) 1_545 1_445
Li2 Li1 Ge1 179.1(4) . 1_445
Ge1 Li1 Ge1 107.47(17) . 1_445
Li4 Li1 Ge1 68.59(16) 25_556 1_455
Ge2 Li1 Ge1 111.41(16) . 1_455
Li2 Li1 Ge1 72.06(9) 1_445 1_455
Li2 Li1 Ge1 179.1(4) 1_545 1_455
Li2 Li1 Ge1 72.06(9) . 1_455
Ge1 Li1 Ge1 107.47(17) . 1_455
Ge1 Li1 Ge1 107.47(17) 1_445 1_455
Li4 Li1 Ag1 56.99(13) 25_556 .
Ge2 Li1 Ag1 123.01(13) . .
Li2 Li1 Ag1 125.71(10) 1_445 .
Li2 Li1 Ag1 125.71(10) 1_545 .
Li2 Li1 Ag1 53.54(17) . .
Ge1 Li1 Ag1 53.90(8) . .
Ge1 Li1 Ag1 125.6(3) 1_445 .
Ge1 Li1 Ag1 53.90(8) 1_455 .
Li4 Li1 Ag1 56.99(13) 25_556 1_445
Ge2 Li1 Ag1 123.01(13) . 1_445
Li2 Li1 Ag1 53.54(17) 1_445 1_445
Li2 Li1 Ag1 125.71(10) 1_545 1_445
Li2 Li1 Ag1 125.71(10) . 1_445
Ge1 Li1 Ag1 125.6(3) . 1_445
Ge1 Li1 Ag1 53.90(8) 1_445 1_445
Ge1 Li1 Ag1 53.90(8) 1_455 1_445
Ag1 Li1 Ag1 93.14(18) . 1_445
Li4 Li1 Ag1 56.99(13) 25_556 1_545
Ge2 Li1 Ag1 123.01(13) . 1_545
Li2 Li1 Ag1 125.71(10) 1_445 1_545
Li2 Li1 Ag1 53.54(17) 1_545 1_545
Li2 Li1 Ag1 125.71(10) . 1_545
Ge1 Li1 Ag1 53.90(8) . 1_545
Ge1 Li1 Ag1 53.90(8) 1_445 1_545
Ge1 Li1 Ag1 125.6(3) 1_455 1_545
Ag1 Li1 Ag1 93.14(18) . 1_545
Ag1 Li1 Ag1 93.14(18) 1_445 1_545
Li4 Li1 Ag2 123.67(13) 25_556 .
Ge2 Li1 Ag2 56.33(13) . .
Li2 Li1 Ag2 125.8(3) 1_445 .
Li2 Li1 Ag2 54.26(11) 1_545 .
Li2 Li1 Ag2 54.26(11) . .
Ge1 Li1 Ag2 55.08(3) . .
Ge1 Li1 Ag2 126.14(7) 1_445 .
Ge1 Li1 Ag2 126.14(7) 1_455 .
Ag1 Li1 Ag2 87.315(6) . .
Ag1 Li1 Ag2 179.3(3) 1_445 .
Ag1 Li1 Ag2 87.316(6) 1_545 .
Ag1 Li2 Li3 180.000(1) . 19_666
Ag1 Li2 Ag2 106.27(18) . .
Li3 Li2 Ag2 73.73(18) 19_666 .
Ag1 Li2 Ag2 106.27(18) . 1_455
Li3 Li2 Ag2 73.73(18) 19_666 1_455
Ag2 Li2 Ag2 112.48(15) . 1_455
Ag1 Li2 Ag2 106.27(18) . 1_565
Li3 Li2 Ag2 73.73(18) 19_666 1_565
Ag2 Li2 Ag2 112.48(15) . 1_565
Ag2 Li2 Ag2 112.47(15) 1_455 1_565
Ag1 Li2 Li1 69.5(2) . 1_565
Li3 Li2 Li1 110.5(2) 19_666 1_565
Ag2 Li2 Li1 175.7(4) . 1_565
Ag2 Li2 Li1 69.43(8) 1_455 1_565
Ag2 Li2 Li1 69.43(8) 1_565 1_565
Ag1 Li2 Li1 69.5(2) . 1_665
Li3 Li2 Li1 110.5(2) 19_666 1_665
Ag2 Li2 Li1 69.43(8) . 1_665
Ag2 Li2 Li1 175.7(4) 1_455 1_665
Ag2 Li2 Li1 69.43(8) 1_565 1_665
Li1 Li2 Li1 108.4(2) 1_565 1_665
Ag1 Li2 Li1 69.5(2) . .
Li3 Li2 Li1 110.5(2) 19_666 .
Ag2 Li2 Li1 69.43(8) . .
Ag2 Li2 Li1 69.44(8) 1_455 .
Ag2 Li2 Li1 175.7(4) 1_565 .
Li1 Li2 Li1 108.4(2) 1_565 .
Li1 Li2 Li1 108.4(2) 1_665 .
Ag1 Li2 Ge2 124.25(13) . 1_565
Li3 Li2 Ge2 55.75(13) 19_666 1_565
Ag2 Li2 Ge2 129.5(3) . 1_565
Ag2 Li2 Ge2 56.33(8) 1_455 1_565
Ag2 Li2 Ge2 56.33(8) 1_565 1_565
Li1 Li2 Ge2 54.78(16) 1_565 1_565
Li1 Li2 Ge2 125.76(11) 1_665 1_565
Li1 Li2 Ge2 125.76(11) . 1_565
Ag1 Li2 Ge2 124.25(13) . 1_665
Li3 Li2 Ge2 55.75(13) 19_666 1_665
Ag2 Li2 Ge2 56.33(8) . 1_665
Ag2 Li2 Ge2 129.5(3) 1_455 1_665
Ag2 Li2 Ge2 56.33(8) 1_565 1_665
Li1 Li2 Ge2 125.76(11) 1_565 1_665
Li1 Li2 Ge2 54.78(17) 1_665 1_665
Li1 Li2 Ge2 125.76(11) . 1_665
Ge2 Li2 Ge2 91.42(18) 1_565 1_665
Ag1 Li2 Ge2 124.25(13) . .
Li3 Li2 Ge2 55.75(13) 19_666 .
Ag2 Li2 Ge2 56.33(8) . .
Ag2 Li2 Ge2 56.33(8) 1_455 .
Ag2 Li2 Ge2 129.5(3) 1_565 .
Li1 Li2 Ge2 125.76(11) 1_565 .
Li1 Li2 Ge2 125.76(11) 1_665 .
Li1 Li2 Ge2 54.78(16) . .
Ge2 Li2 Ge2 91.42(18) 1_565 .
Ge2 Li2 Ge2 91.42(18) 1_665 .
Ag1 Li2 Ge1 52.53(12) . .
Li3 Li2 Ge1 127.47(12) 19_666 .
Ag2 Li2 Ge1 53.74(6) . .
Ag2 Li2 Ge1 123.46(11) 1_455 .
Ag2 Li2 Ge1 123.46(11) 1_565 .
Li1 Li2 Ge1 122.0(3) 1_565 .
Li1 Li2 Ge1 54.20(12) 1_665 .
Li1 Li2 Ge1 54.20(12) . .
Ge2 Li2 Ge1 176.8(3) 1_565 .
Ge2 Li2 Ge1 90.823(13) 1_665 .
Ge2 Li2 Ge1 90.825(13) . .
Ag2 Li3 Li3 74.9(4) . 19_666
Ag2 Li3 Li3 74.9(4) . 19_766
Li3 Li3 Li3 113.4(3) 19_666 19_766
Ag2 Li3 Li3 74.9(4) . 19_656
Li3 Li3 Li3 113.4(3) 19_666 19_656
Li3 Li3 Li3 113.4(3) 19_766 19_656
Ag2 Li3 Li2 180.000(1) . 19_666
Li3 Li3 Li2 105.1(4) 19_666 19_666
Li3 Li3 Li2 105.1(4) 19_766 19_666
Li3 Li3 Li2 105.1(4) 19_656 19_666
Ag2 Li3 Ge2 109.7(2) . 19_656
Li3 Li3 Ge2 175.5(6) 19_666 19_656
Li3 Li3 Ge2 68.49(11) 19_766 19_656
Li3 Li3 Ge2 68.49(11) 19_656 19_656
Li2 Li3 Ge2 70.3(2) 19_666 19_656
Ag2 Li3 Ge2 109.7(2) . 19_556
Li3 Li3 Ge2 68.49(11) 19_666 19_556
Li3 Li3 Ge2 175.5(6) 19_766 19_556
Li3 Li3 Ge2 68.49(11) 19_656 19_556
Li2 Li3 Ge2 70.3(2) 19_666 19_556
Ge2 Li3 Ge2 109.3(2) 19_656 19_556
Ag2 Li3 Ge2 109.7(2) . 19_666
Li3 Li3 Ge2 68.49(11) 19_666 19_666
Li3 Li3 Ge2 68.49(11) 19_766 19_666
Li3 Li3 Ge2 175.5(6) 19_656 19_666
Li2 Li3 Ge2 70.3(2) 19_666 19_666
Ge2 Li3 Ge2 109.3(2) 19_656 19_666
Ge2 Li3 Ge2 109.3(2) 19_556 19_666
Ag2 Li3 Ge2 57.87(16) . .
Li3 Li3 Ge2 56.79(19) 19_666 .
Li3 Li3 Ge2 132.7(6) 19_766 .
Li3 Li3 Ge2 56.79(19) 19_656 .
Li2 Li3 Ge2 122.12(16) 19_666 .
Ge2 Li3 Ge2 125.29(8) 19_656 .
Ge2 Li3 Ge2 51.78(4) 19_556 .
Ge2 Li3 Ge2 125.29(8) 19_666 .
Ag2 Li3 Ge2 57.87(16) . 1_655
Li3 Li3 Ge2 132.7(6) 19_666 1_655
Li3 Li3 Ge2 56.79(19) 19_766 1_655
Li3 Li3 Ge2 56.79(19) 19_656 1_655
Li2 Li3 Ge2 122.13(16) 19_666 1_655
Ge2 Li3 Ge2 51.78(4) 19_656 1_655
Ge2 Li3 Ge2 125.29(8) 19_556 1_655
Ge2 Li3 Ge2 125.29(8) 19_666 1_655
Ge2 Li3 Ge2 94.3(2) . 1_655
Ag2 Li3 Ge2 57.87(16) . 1_665
Li3 Li3 Ge2 56.79(19) 19_666 1_665
Li3 Li3 Ge2 56.79(19) 19_766 1_665
Li3 Li3 Ge2 132.7(6) 19_656 1_665
Li2 Li3 Ge2 122.13(16) 19_666 1_665
Ge2 Li3 Ge2 125.29(8) 19_656 1_665
Ge2 Li3 Ge2 125.29(8) 19_556 1_665
Ge2 Li3 Ge2 51.78(4) 19_666 1_665
Ge2 Li3 Ge2 94.3(2) . 1_665
Ge2 Li3 Ge2 94.3(2) 1_655 1_665
Ag2 Li3 Ag2 126.74(14) . 19_666
Li3 Li3 Ag2 51.9(3) 19_666 19_666
Li3 Li3 Ag2 122.9(2) 19_766 19_666
Li3 Li3 Ag2 122.9(2) 19_656 19_666
Li2 Li3 Ag2 53.26(14) 19_666 19_666
Ge2 Li3 Ag2 123.6(3) 19_656 19_666
Ge2 Li3 Ag2 54.65(10) 19_556 19_666
Ge2 Li3 Ag2 54.65(10) 19_666 19_666
Ge2 Li3 Ag2 88.78(2) . 19_666
Ge2 Li3 Ag2 175.4(3) 1_655 19_666
Ge2 Li3 Ag2 88.78(2) 1_665 19_666
Ge1 Li4 Li1 180.000(1) . 25_556
Ge1 Li4 Ag1 110.95(16) . 25_666
Li1 Li4 Ag1 69.05(16) 25_556 25_666
Ge1 Li4 Ag1 110.95(16) . 25_556
Li1 Li4 Ag1 69.05(16) 25_556 25_556
Ag1 Li4 Ag1 107.96(16) 25_666 25_556
Ge1 Li4 Ag1 110.95(16) . 25_566
Li1 Li4 Ag1 69.05(16) 25_556 25_566
Ag1 Li4 Ag1 107.96(16) 25_666 25_566
Ag1 Li4 Ag1 107.96(16) 25_556 25_566
Ge1 Li4 Li4 68.7(3) . 25_656
Li1 Li4 Li4 111.3(3) 25_556 25_656
Ag1 Li4 Li4 72.25(8) 25_666 25_656
Ag1 Li4 Li4 72.25(8) 25_556 25_656
Ag1 Li4 Li4 179.6(5) 25_566 25_656
Ge1 Li4 Li4 68.7(3) . 25_556
Li1 Li4 Li4 111.3(3) 25_556 25_556
Ag1 Li4 Li4 179.6(5) 25_666 25_556
Ag1 Li4 Li4 72.25(8) 25_556 25_556
Ag1 Li4 Li4 72.25(8) 25_566 25_556
Li4 Li4 Li4 107.5(3) 25_656 25_556
Ge1 Li4 Li4 68.7(3) . 25_666
Li1 Li4 Li4 111.3(3) 25_556 25_666
Ag1 Li4 Li4 72.25(8) 25_666 25_666
Ag1 Li4 Li4 179.6(5) 25_556 25_666
Ag1 Li4 Li4 72.25(8) 25_566 25_666
Li4 Li4 Li4 107.5(3) 25_656 25_666
Li4 Li4 Li4 107.5(3) 25_556 25_666
Ge1 Li4 Ge1 122.64(13) . 25_666
Li1 Li4 Ge1 57.36(13) 25_556 25_666
Ag1 Li4 Ge1 54.12(8) 25_666 25_666
Ag1 Li4 Ge1 126.4(3) 25_556 25_666
Ag1 Li4 Ge1 54.12(8) 25_566 25_666
Li4 Li4 Ge1 126.05(13) 25_656 25_666
Li4 Li4 Ge1 126.05(13) 25_556 25_666
Li4 Li4 Ge1 53.98(18) 25_666 25_666
Ge1 Li4 Ge1 122.64(13) . 25_656
Li1 Li4 Ge1 57.36(13) 25_556 25_656
Ag1 Li4 Ge1 54.13(8) 25_666 25_656
Ag1 Li4 Ge1 54.13(8) 25_556 25_656
Ag1 Li4 Ge1 126.4(3) 25_566 25_656
Li4 Li4 Ge1 53.98(18) 25_656 25_656
Li4 Li4 Ge1 126.05(13) 25_556 25_656
Li4 Li4 Ge1 126.05(13) 25_666 25_656
Ge1 Li4 Ge1 93.65(17) 25_666 25_656
Ge1 Li4 Ge1 122.64(13) . 25_556
Li1 Li4 Ge1 57.36(13) 25_556 25_556
Ag1 Li4 Ge1 126.4(3) 25_666 25_556
Ag1 Li4 Ge1 54.12(8) 25_556 25_556
Ag1 Li4 Ge1 54.12(8) 25_566 25_556
Li4 Li4 Ge1 126.05(13) 25_656 25_556
Li4 Li4 Ge1 53.98(18) 25_556 25_556
Li4 Li4 Ge1 126.05(13) 25_666 25_556
Ge1 Li4 Ge1 93.65(17) 25_666 25_556
Ge1 Li4 Ge1 93.65(17) 25_656 25_556
Ge1 Li4 Ag1 52.28(11) . 1_545
Li1 Li4 Ag1 127.72(11) 25_556 1_545
Ag1 Li4 Ag1 126.02(8) 25_666 1_545
Ag1 Li4 Ag1 58.67(5) 25_556 1_545
Ag1 Li4 Ag1 126.02(8) 25_566 1_545
Li4 Li4 Ag1 53.77(17) 25_656 1_545
Li4 Li4 Ag1 53.77(17) 25_556 1_545
Li4 Li4 Ag1 120.9(4) 25_666 1_545
Ge1 Li4 Ag1 174.9(2) 25_666 1_545
Ge1 Li4 Ag1 89.825(17) 25_656 1_545
Ge1 Li4 Ag1 89.826(17) 25_556 1_545

loop_
_geom_bond_atom_site_label_1
_geom_bond_atom_site_label_2
_geom_bond_distance
_geom_bond_site_symmetry_2
Ge1 Li4 2.645(8) .
Ge1 Ag1 2.64819(15) .
Ge1 Ag1 2.64822(15) 1_655
Ge1 Ag1 2.64822(14) 1_545
Ge1 Ag2 2.7139(5) .
Ge1 Li1 2.754(3) .
Ge1 Li1 2.754(3) 1_655
Ge1 Li1 2.754(3) 1_665
Ge1 Li4 3.045(4) 25_666
Ge1 Li4 3.045(4) 25_656
Ge1 Li4 3.045(4) 25_556
Ge1 Li2 3.231(5) 1_545
Ge2 Ge2 2.5262(8) 19_556
Ge2 Li1 2.707(8) .
Ge2 Li3 2.723(3) 19_556
Ge2 Li3 2.723(3) 19_666
Ge2 Li3 2.723(3) 19_656
Ge2 Ag2 2.75173(19) 1_445
Ge2 Ag2 2.75176(19) 1_455
Ge2 Ag2 2.75176(19) .
Ge2 Li3 3.028(5) 1_445
Ge2 Li3 3.028(5) .
Ge2 Li3 3.028(5) 1_455
Ge2 Li2 3.103(5) .
Ag1 Li2 2.626(9) .
Ag1 Ge1 2.64818(15) 1_455
Ag1 Ge1 2.64818(15) 1_565
Ag1 Li4 2.746(3) 25_566
Ag1 Li4 2.746(3) 25_666
Ag1 Li4 2.746(3) 25_556
Ag1 Ag1 2.9654(6) 25_566
Ag1 Li1 3.058(4) .
Ag1 Li1 3.058(4) 1_565
Ag1 Li1 3.058(5) 1_665
Ag1 Li4 3.242(5) .
Ag2 Li3 2.608(10) .
Ag2 Li2 2.671(2) .
Ag2 Li2 2.671(2) 1_655
Ag2 Li2 2.671(2) 1_545
Ag2 Ge2 2.75171(19) 1_655
Ag2 Ge2 2.75171(19) 1_665
Ag2 Li1 3.081(5) 1_665
Ag2 Li1 3.081(5) 1_655
Ag2 Li1 3.081(5) .
Ag2 Li3 3.200(6) 19_666
Li1 Li4 2.648(12) 25_556
Li1 Li2 2.738(4) 1_445
Li1 Li2 2.738(4) 1_545
Li1 Li2 2.738(4) .
Li1 Ge1 2.754(3) 1_445
Li1 Ge1 2.754(3) 1_455
Li1 Ag1 3.058(4) 1_445
Li1 Ag1 3.058(4) 1_545
Li2 Li3 2.662(13) 19_666
Li2 Ag2 2.671(2) 1_455
Li2 Ag2 2.671(2) 1_565
Li2 Li1 2.738(4) 1_565
Li2 Li1 2.738(4) 1_665
Li2 Ge2 3.102(5) 1_565
Li2 Ge2 3.102(5) 1_665
Li3 Li3 2.657(5) 19_666
Li3 Li3 2.657(5) 19_766
Li3 Li3 2.657(5) 19_656
Li3 Li2 2.662(13) 19_666
Li3 Ge2 2.723(3) 19_656
Li3 Ge2 2.723(3) 19_556
Li3 Ge2 2.723(3) 19_666
Li3 Ge2 3.028(5) 1_655
Li3 Ge2 3.028(5) 1_665
Li3 Ag2 3.200(6) 19_666
Li4 Li1 2.648(12) 25_556
Li4 Ag1 2.746(3) 25_666
Li4 Ag1 2.746(3) 25_556
Li4 Ag1 2.746(3) 25_566
Li4 Li4 2.753(6) 25_656
Li4 Li4 2.753(6) 25_556
Li4 Li4 2.753(6) 25_666
Li4 Ge1 3.045(4) 25_666
Li4 Ge1 3.045(4) 25_656
Li4 Ge1 3.045(4) 25_556
Li4 Ag1 3.242(5) 1_545
